data_1004049
loop_
_publ_author_name
'Abraham, F'
'Trehoux, J'
'Thomas, D'

_publ_section_title
;
La~3.5~ Ru~4~ O~13~: Un Nouveau Compose a Feuillets de Type Perovskite
;
_journal_coden_ASTM JSSCBI
_journal_name_full 'Journal of Solid State Chemistry'
_journal_page_first 151
_journal_page_last 160
_journal_paper_doi 10.1016/0022-4596(80)90561-7
_journal_volume 32
_journal_year 1980
_chemical_formula_structural 'La3.5 Ru4 O13'
_chemical_formula_sum 'La3.5 O13 Ru4'
_chemical_name_systematic 'LANTHANUM RUTHENIUM OXIDE (3.5/4/13)'
_space_group_IT_number 47
_symmetry_cell_setting orthorhombic
_symmetry_Int_Tables_number 47
_symmetry_space_group_name_Hall '-P 2 2'
_symmetry_space_group_name_H-M 'P m m m'
_cell_angle_alpha 90
_cell_angle_beta 90
_cell_angle_gamma 90
_cell_formula_units_Z 1
_cell_length_a 11.994
_cell_length_b 5.609
_cell_length_c 3.856
_cell_volume 259.4
_refine_ls_R_factor_all 0.029
_cod_database_code 1004049

loop_
_symmetry_equiv_pos_as_xyz
x,y,z
-x,-y,z
x,-y,-z
-x,y,-z
-x,-y,-z
x,y,-z
-x,y,z
x,-y,z

loop_
_atom_site_label
_atom_site_type_symbol
_atom_site_symmetry_multiplicity
_atom_site_Wyckoff_symbol
_atom_site_fract_x
_atom_site_fract_y
_atom_site_fract_z
_atom_site_occupancy
_atom_site_attached_hydrogens
_atom_site_calc_flag
La1 La3+ 2 r 0. 0.5 0.45700(35) 0.5 0 d
La2 La3+ 2 j 0.27702(5) 0. 0.5 1. 0 d
La3 La3+ 1 f 0.5 0.5 0. 0.5 0 d
Ru1 Ru4+ 1 a 0. 0. 0. 1. 0 d
Ru2 Ru4+ 2 k 0.22565(5) 0.5 0. 1. 0 d
Ru3 Ru4+ 2 a 0.5 0.25633(31) 0. 0.5 0 d
O1 O2- 4 y 0.33662(42) 0.24239(88) 0. 1. 0 d
O2 O2- 2 s 0.5 0. 0.36725(411) 0.5 0 d
O3 O2- 2 t 0.5 0.5 0.3587(44) 0.5 0 d
O4 O2- 2 j 0.05577(109) 0. 0.5 0.5 0 d
O5 O2- 4 z 0.21694(70) 0.43305(154) 0.5 0.5 0 d
O6 O2- 8 a 0.08934(95) 0.29631(205) 0.06108(304) 0.25 0 d
O7 O2- 8 a 0.12843(92) 0.20483(199) 0.12919(308) 0.25 0 d

loop_
_atom_type_symbol
_atom_type_oxidation_number
La3+ 3.000
Ru4+ 4.000
O2- -2.000
